data_1547233
loop_
_publ_author_name
'Hou, Hongwei'
'Yu, Cai-Xia'
'Shao, Chao Zhi'

_publ_section_title
;
 A functionalized metal-organic framework decorated with O&#x2212; groups
 showing excellent performance for lead(II) removal from aqueous solution
;
_journal_name_full 'Chem. Sci.'
_journal_paper_doi 10.1039/C7SC03308G
_journal_year 2017
_chemical_formula_moiety 'C40 H26 N6 O9 Zn2, C20 H13 N3 O4.34 Zn, 1.66(O)'
_chemical_formula_sum 'C60 H39 N9 O15 Zn3'
_chemical_formula_weight 1322.11
_chemical_name_systematic
; 
 ? 
;
_space_group_IT_number 15
_symmetry_cell_setting monoclinic
_symmetry_space_group_name_Hall '-C 2yc'
_symmetry_space_group_name_H-M 'C 1 2/c 1'
_atom_sites_solution_hydrogens geom
_atom_sites_solution_primary direct
_atom_sites_solution_secondary difmap
_audit_creation_method SHELXL-97
_audit_update_record
;
2017-03-05 deposited with the CCDC.
2017-09-18 downloaded from the CCDC.
;
_cell_angle_alpha 90.00
_cell_angle_beta 94.47(3)
_cell_angle_gamma 90.00
_cell_formula_units_Z 8
_cell_length_a 19.604(4)
_cell_length_b 28.079(6)
_cell_length_c 32.670(7)
_cell_measurement_reflns_used 9965
_cell_measurement_temperature 153(2)
_cell_measurement_theta_max 27.74
_cell_measurement_theta_min 2.47
_cell_volume 17929(7)
_computing_cell_refinement 'Bruker SAINT'
_computing_data_collection 'Bruker APEX2'
_computing_data_reduction 'Bruker SAINT  A '
_computing_molecular_graphics 'Bruker SHELXTL'
_computing_publication_material 'Bruker SHELXTL'
_computing_structure_refinement 'SHELXL-97 (Sheldrick, 1997)'
_computing_structure_solution 'SHELXS-97 (Sheldrick, 1990)'
_diffrn_ambient_temperature 153(2)
_diffrn_measured_fraction_theta_full 0.997
_diffrn_measured_fraction_theta_max 0.997
_diffrn_measurement_device_type 'Bruker APEX-II CCD'
_diffrn_measurement_method '\f and \w scans'
_diffrn_radiation_monochromator graphite
_diffrn_radiation_source 'fine-focus sealed tube'
_diffrn_radiation_type MoK\a
_diffrn_radiation_wavelength 0.71073
_diffrn_reflns_av_R_equivalents 0.0546
_diffrn_reflns_av_sigmaI/netI 0.0475
_diffrn_reflns_limit_h_max 23
_diffrn_reflns_limit_h_min -23
_diffrn_reflns_limit_k_max 33
_diffrn_reflns_limit_k_min -31
_diffrn_reflns_limit_l_max 38
_diffrn_reflns_limit_l_min -38
_diffrn_reflns_number 84732
_diffrn_reflns_theta_full 25.00
_diffrn_reflns_theta_max 25.00
_diffrn_reflns_theta_min 1.27
_diffrn_standards_number 0
_exptl_absorpt_coefficient_mu 0.846
_exptl_absorpt_correction_T_max 0.9190
_exptl_absorpt_correction_T_min 0.8586
_exptl_absorpt_correction_type multi-scan
_exptl_absorpt_process_details sadabs
_exptl_crystal_colour yellow
_exptl_crystal_density_diffrn 0.980
_exptl_crystal_density_method 'not measured'
_exptl_crystal_description block
_exptl_crystal_F_000 5376
_exptl_crystal_size_max 0.20
_exptl_crystal_size_mid 0.15
_exptl_crystal_size_min 0.10
_refine_diff_density_max 0.841
_refine_diff_density_min -0.598
_refine_diff_density_rms 0.091
_refine_ls_extinction_method none
_refine_ls_goodness_of_fit_ref 1.093
_refine_ls_hydrogen_treatment constr
_refine_ls_matrix_type full
_refine_ls_number_parameters 851
_refine_ls_number_reflns 15810
_refine_ls_number_restraints 78
_refine_ls_restrained_S_all 1.109
_refine_ls_R_factor_all 0.0847
_refine_ls_R_factor_gt 0.0623
_refine_ls_shift/su_max 0.001
_refine_ls_shift/su_mean 0.000
_refine_ls_structure_factor_coef Fsqd
_refine_ls_weighting_details 'calc w=1/[\s^2^(Fo^2^)+(0.0698P)^2^+107.1174P] where P=(Fo^2^+2Fc^2^)/3'
_refine_ls_weighting_scheme calc
_refine_ls_wR_factor_gt 0.1772
_refine_ls_wR_factor_ref 0.1871
_reflns_number_gt 10978
_reflns_number_total 15810
_reflns_threshold_expression >2sigma(I)
_cod_data_source_file c7sc03308g2.cif
_cod_data_source_block t
_cod_original_cell_volume 17929(6)
_cod_original_sg_symbol_H-M 'C 2/c'
_cod_database_code 1547233

loop_
_symmetry_equiv_pos_as_xyz
'x, y, z'
'-x, y, -z+1/2'
'x+1/2, y+1/2, z'
'-x+1/2, y+1/2, -z+1/2'
'-x, -y, -z'
'x, -y, z-1/2'
'-x+1/2, -y+1/2, -z'
'x+1/2, -y+1/2, z-1/2'

loop_
_atom_site_label
_atom_site_type_symbol
_atom_site_fract_x
_atom_site_fract_y
_atom_site_fract_z
_atom_site_U_iso_or_equiv
_atom_site_adp_type
_atom_site_occupancy
_atom_site_symmetry_multiplicity
_atom_site_calc_flag
_atom_site_refinement_flags
_atom_site_disorder_assembly
_atom_site_disorder_group
Zn1 Zn 0.26239(3) 0.512546(17) 0.029799(14) 0.02222(14) Uani 1 1 d . . .
Zn2 Zn 0.27158(3) 0.515169(17) 0.121152(14) 0.02101(14) Uani 1 1 d . . .
Zn3 Zn 0.49500(3) 0.978914(16) 0.204243(14) 0.01974(14) Uani 1 1 d . . .
C1 C 0.3518(2) 0.58315(16) 0.07828(14) 0.0255(10) Uani 1 1 d . . .
C2 C 0.3896(3) 0.62906(18) 0.07986(18) 0.0413(13) Uani 1 1 d . A .
C3 C 0.4088(4) 0.6502(3) 0.1176(2) 0.077(2) Uani 1 1 d . . .
H3 H 0.4007 0.6341 0.1424 0.093 Uiso 1 1 calc R . .
C4 C 0.4396(5) 0.6945(3) 0.1191(4) 0.110(4) Uani 1 1 d . A .
H4 H 0.4491 0.7096 0.1449 0.132 Uiso 1 1 calc R . .
C5 C 0.4565(4) 0.7171(3) 0.0844(4) 0.086(3) Uani 1 1 d U . .
C6 C 0.4411(4) 0.6954(3) 0.0478(3) 0.088(3) Uani 1 1 d . A .
H6 H 0.4545 0.7105 0.0237 0.106 Uiso 1 1 calc R . .
C7 C 0.4063(3) 0.6519(2) 0.0440(2) 0.0541(17) Uani 1 1 d . . .
H7 H 0.3945 0.6383 0.0178 0.065 Uiso 1 1 calc R A .
C8 C 0.5451(3) 0.8279(2) 0.0862(3) 0.0591(19) Uani 1 1 d . . .
C9 C 0.5596(3) 0.8567(2) 0.1202(2) 0.0603(19) Uani 1 1 d . A .
H9 H 0.5407 0.8496 0.1454 0.072 Uiso 1 1 calc R . .
C10 C 0.6016(3) 0.89557(19) 0.11714(17) 0.0423(13) Uani 1 1 d . . .
H10 H 0.6129 0.9147 0.1407 0.051 Uiso 1 1 calc R A .
C11 C 0.6278(2) 0.90726(16) 0.08024(15) 0.0312(11) Uani 1 1 d . A .
C12 C 0.6130(4) 0.8789(2) 0.0460(2) 0.0581(17) Uani 1 1 d . . .
H12 H 0.6312 0.8859 0.0205 0.070 Uiso 1 1 calc R A .
C13 C 0.5697(4) 0.8390(2) 0.0504(3) 0.077(2) Uani 1 1 d . A .
H13 H 0.5578 0.8195 0.0272 0.093 Uiso 1 1 calc R . .
C14 C 0.6767(2) 0.94832(15) 0.07804(13) 0.0248(10) Uani 1 1 d . . .
C15 C 0.1783(2) 0.58216(16) 0.06918(14) 0.0268(10) Uani 1 1 d . . .
C16 C 0.1370(2) 0.62689(16) 0.06680(13) 0.0283(10) Uani 1 1 d . . .
C17 C 0.1149(3) 0.64669(18) 0.02911(16) 0.0372(12) Uani 1 1 d . . .
H17 H 0.1250 0.6311 0.0045 0.045 Uiso 1 1 calc R . .
C18 C 0.0789(3) 0.6884(2) 0.02713(19) 0.0529(16) Uani 1 1 d . . .
H18 H 0.0651 0.7020 0.0012 0.064 Uiso 1 1 calc R . .
C19 C 0.0625(4) 0.7107(2) 0.0627(2) 0.066(2) Uani 1 1 d . C .
C20 C 0.0811(4) 0.6900(2) 0.1001(2) 0.078(2) Uani 1 1 d . . .
H20 H 0.0680 0.7042 0.1247 0.093 Uiso 1 1 calc R . .
C21 C 0.1185(4) 0.6489(2) 0.10180(18) 0.065(2) Uani 1 1 d . . .
H21 H 0.1320 0.6352 0.1278 0.078 Uiso 1 1 calc R . .
C22 C -0.0233(4) 0.8219(2) 0.0802(3) 0.0660(19) Uani 1 1 d . . .
C23 C -0.0514(4) 0.8380(3) 0.0420(2) 0.079(2) Uani 1 1 d . . .
H23 H -0.0443 0.8210 0.0175 0.095 Uiso 1 1 calc R . .
C24 C -0.0899(4) 0.8794(2) 0.0409(2) 0.0602(18) Uani 1 1 d . . .
H24 H -0.1101 0.8907 0.0153 0.072 Uiso 1 1 calc R . .
C25 C -0.0991(3) 0.90406(18) 0.07604(15) 0.0336(11) Uani 1 1 d . . .
C26 C -0.0685(3) 0.8878(2) 0.11298(19) 0.0597(18) Uani 1 1 d . . .
H26 H -0.0747 0.9049 0.1375 0.072 Uiso 1 1 calc R . .
C27 C -0.0293(4) 0.8470(3) 0.1148(2) 0.076(2) Uani 1 1 d . . .
H27 H -0.0068 0.8368 0.1400 0.091 Uiso 1 1 calc R . .
C28 C -0.1436(2) 0.94737(17) 0.07499(15) 0.0301(11) Uani 1 1 d . . .
C29 C 0.3201(3) 0.5429(2) 0.20593(14) 0.0417(13) Uani 1 1 d . . .
H29 H 0.3488 0.5638 0.1921 0.050 Uiso 1 1 calc R . .
C30 C 0.3243(3) 0.5437(2) 0.24782(15) 0.0502(16) Uani 1 1 d . . .
H30 H 0.3559 0.5643 0.2625 0.060 Uiso 1 1 calc R . .
C31 C 0.2821(3) 0.51425(19) 0.26906(14) 0.0366(12) Uani 1 1 d . . .
C32 C 0.2378(3) 0.48447(19) 0.24566(14) 0.0368(12) Uani 1 1 d . . .
H32 H 0.2082 0.4635 0.2587 0.044 Uiso 1 1 calc R . .
C33 C 0.2372(3) 0.48549(17) 0.20366(14) 0.0329(11) Uani 1 1 d . . .
H33 H 0.2066 0.4649 0.1882 0.039 Uiso 1 1 calc R . .
C34 C 0.2848(3) 0.5159(2) 0.31420(15) 0.0460(14) Uani 1 1 d . . .
H34 H 0.3155 0.5380 0.3278 0.055 Uiso 1 1 calc R . .
C35 C 0.2477(3) 0.4892(2) 0.33728(15) 0.0462(14) Uani 1 1 d . . .
H35 H 0.2156 0.4679 0.3238 0.055 Uiso 1 1 calc R . .
C36 C 0.2528(3) 0.49014(19) 0.38215(14) 0.0388(12) Uani 1 1 d . . .
C37 C 0.2768(4) 0.5291(2) 0.40505(17) 0.064(2) Uani 1 1 d . . .
H37 H 0.2899 0.5572 0.3916 0.077 Uiso 1 1 calc R . .
C38 C 0.2815(4) 0.5270(2) 0.44730(15) 0.0539(17) Uani 1 1 d . . .
H38 H 0.3013 0.5530 0.4626 0.065 Uiso 1 1 calc R . .
C39 C 0.2340(3) 0.45215(18) 0.44563(14) 0.0336(11) Uani 1 1 d . . .
H39 H 0.2187 0.4250 0.4597 0.040 Uiso 1 1 calc R . .
C40 C 0.2297(3) 0.4516(2) 0.40343(15) 0.0394(13) Uani 1 1 d . . .
H40 H 0.2108 0.4247 0.3889 0.047 Uiso 1 1 calc R . .
C41 C 0.4137(2) 0.90902(15) 0.24444(13) 0.0218(9) Uani 1 1 d . . .
C42 C 0.3753(3) 0.86349(17) 0.24197(15) 0.0340(11) Uani 1 1 d . B .
C43 C 0.3613(6) 0.8408(3) 0.2044(2) 0.108(4) Uani 1 1 d . . .
H43 H 0.3734 0.8556 0.1799 0.129 Uiso 1 1 calc R . .
C44 C 0.3299(6) 0.7968(3) 0.2027(3) 0.114(3) Uani 1 1 d U B .
H44 H 0.3239 0.7803 0.1774 0.137 Uiso 1 1 calc R . .
C45 C 0.3077(4) 0.7773(2) 0.2370(3) 0.077(2) Uani 1 1 d U . .
C46 C 0.3231(4) 0.7975(3) 0.2729(3) 0.083(3) Uani 1 1 d . B .
H46 H 0.3108 0.7825 0.2973 0.099 Uiso 1 1 calc R . .
C47 C 0.3572(4) 0.8403(2) 0.27488(19) 0.063(2) Uani 1 1 d . . .
H47 H 0.3685 0.8540 0.3011 0.076 Uiso 1 1 calc R B .
C48 C 0.2227(4) 0.6640(3) 0.2374(4) 0.085(3) Uani 1 1 d U . .
C49 C 0.2055(4) 0.6371(3) 0.2076(3) 0.091(3) Uani 1 1 d . B .
H49 H 0.2227 0.6445 0.1820 0.109 Uiso 1 1 calc R . .
C50 C 0.1635(3) 0.5975(2) 0.2090(2) 0.0617(19) Uani 1 1 d . . .
H50 H 0.1516 0.5791 0.1851 0.074 Uiso 1 1 calc R B .
C51 C 0.1392(3) 0.58565(18) 0.24708(18) 0.0410(13) Uani 1 1 d . B .
C52 C 0.1579(3) 0.6128(2) 0.2814(2) 0.0642(19) Uani 1 1 d . . .
H52 H 0.1429 0.6042 0.3074 0.077 Uiso 1 1 calc R B .
C53 C 0.1990(4) 0.6530(3) 0.2777(4) 0.103(4) Uani 1 1 d . B .
H53 H 0.2112 0.6727 0.3007 0.124 Uiso 1 1 calc R . .
C54 C 0.0906(2) 0.54443(15) 0.24895(14) 0.0254(10) Uani 1 1 d . . .
C55 C 0.4507(3) 0.95121(18) 0.11860(14) 0.0340(11) Uani 1 1 d . . .
H55 H 0.4235 0.9288 0.1318 0.041 Uiso 1 1 calc R . .
C56 C 0.4463(3) 0.95243(19) 0.07627(14) 0.0361(12) Uani 1 1 d . . .
H56 H 0.4166 0.9311 0.0610 0.043 Uiso 1 1 calc R . .
C57 C 0.4852(3) 0.98495(18) 0.05601(14) 0.0324(11) Uani 1 1 d . . .
C58 C 0.5292(3) 1.01425(19) 0.08041(14) 0.0392(13) Uani 1 1 d . . .
H58 H 0.5579 1.0364 0.0680 0.047 Uiso 1 1 calc R . .
C59 C 0.5307(3) 1.01081(17) 0.12282(13) 0.0314(11) Uani 1 1 d . . .
H59 H 0.5608 1.0311 0.1390 0.038 Uiso 1 1 calc R . .
C60 C 0.4801(3) 0.98738(18) 0.01124(14) 0.0346(12) Uani 1 1 d . . .
H60 H 0.4450 0.9691 -0.0030 0.042 Uiso 1 1 calc R . .
N1 N 0.4923(7) 0.7593(7) 0.0718(5) 0.068(6) Uani 0.58(4) 1 d P A 1
N2 N 0.5018(6) 0.7885(7) 0.0991(5) 0.053(4) Uani 0.58(4) 1 d P A 1
N1A N 0.4901(8) 0.7625(9) 0.1061(4) 0.043(6) Uani 0.42(4) 1 d P A 2
N2A N 0.5095(9) 0.7828(8) 0.0737(5) 0.030(6) Uani 0.42(4) 1 d P A 2
N3 N 0.0248(4) 0.7537(3) 0.0578(2) 0.093(3) Uani 1 1 d . . .
N4 N 0.0149(3) 0.7772(2) 0.0852(3) 0.085(2) Uani 1 1 d . C .
N5 N 0.27764(19) 0.51416(13) 0.18325(11) 0.0263(8) Uani 1 1 d . . .
N6 N 0.2586(2) 0.48878(13) 0.46759(11) 0.0287(9) Uani 1 1 d . . .
N7 N 0.2741(8) 0.7324(6) 0.2505(4) 0.024(5) Uani 0.32(2) 1 d PU B 1
N8 N 0.2633(7) 0.7008(5) 0.2209(4) 0.025(5) Uani 0.32(2) 1 d PU B 1
N7A N 0.2668(8) 0.7329(7) 0.2242(5) 0.120(5) Uani 0.68(2) 1 d PU B 2
N8A N 0.2559(6) 0.7111(4) 0.2541(3) 0.076(4) Uani 0.68(2) 1 d PU B 2
N9 N 0.4919(2) 0.98036(13) 0.14193(10) 0.0258(8) Uani 1 1 d . . .
O1 O 0.34369(19) 0.56378(12) 0.11215(10) 0.0404(9) Uani 1 1 d . . .
O2 O 0.32917(18) 0.56846(12) 0.04428(10) 0.0347(8) Uani 1 1 d . . .
O3 O 0.69497(17) 0.96790(12) 0.11148(9) 0.0334(8) Uani 1 1 d . . .
O4 O 0.69604(18) 0.95913(11) 0.04378(10) 0.0352(8) Uani 1 1 d . . .
O5 O 0.4844(8) 0.7822(4) 0.1386(2) 0.079(5) Uani 0.85(3) 1 d P A 1
O5A O 0.526(4) 0.7660(17) 0.1399(14) 0.074(16) Uani 0.15(3) 1 d PU A 2
O6 O 0.20259(19) 0.56881(12) 0.10416(10) 0.0389(9) Uani 1 1 d . . .
O7 O 0.18716(17) 0.56100(12) 0.03628(10) 0.0344(8) Uani 1 1 d . . .
O8 O -0.0352(6) 0.7461(4) 0.0211(3) 0.103(3) Uani 0.55 1 d PU C 1
O8A O 0.0076(7) 0.7585(5) 0.1279(4) 0.102(4) Uani 0.45 1 d PU C 2
O9 O -0.16212(19) 0.96170(12) 0.10820(10) 0.0392(8) Uani 1 1 d . . .
O10 O -0.16085(19) 0.96519(12) 0.04046(10) 0.0379(8) Uani 1 1 d . . .
O11 O 0.42014(18) 0.93077(11) 0.21055(10) 0.0342(8) Uani 1 1 d . . .
O12 O 0.43756(18) 0.92270(12) 0.27871(10) 0.0347(8) Uani 1 1 d . . .
O13 O 0.3000(9) 0.7025(4) 0.1892(4) 0.102(5) Uani 0.66(2) 1 d PU B 1
O13A O 0.2515(14) 0.7228(8) 0.1809(5) 0.081(8) Uani 0.34(2) 1 d PU B 2
O14 O 0.07111(17) 0.53327(11) 0.28303(9) 0.0334(8) Uani 1 1 d . . .
O15 O 0.07230(17) 0.52497(12) 0.21540(10) 0.0331(8) Uani 1 1 d . . .

loop_
_atom_site_aniso_label
_atom_site_aniso_U_11
_atom_site_aniso_U_22
_atom_site_aniso_U_33
_atom_site_aniso_U_23
_atom_site_aniso_U_13
_atom_site_aniso_U_12
Zn1 0.0310(3) 0.0176(3) 0.0185(2) 0.00014(18) 0.0047(2) 0.0022(2)
Zn2 0.0284(3) 0.0164(3) 0.0184(2) 0.00074(18) 0.00271(19) -0.0006(2)
Zn3 0.0282(3) 0.0148(3) 0.0165(2) 0.00119(18) 0.00341(18) -0.0016(2)
C1 0.023(3) 0.021(2) 0.032(3) 0.0039(19) 0.0014(19) -0.0041(19)
C2 0.033(3) 0.021(3) 0.070(4) 0.003(2) 0.003(3) -0.007(2)
C3 0.087(6) 0.057(5) 0.083(5) 0.004(4) -0.027(4) -0.034(4)
C4 0.112(8) 0.054(5) 0.152(9) -0.030(6) -0.068(7) -0.021(5)
C5 0.064(5) 0.038(4) 0.154(7) 0.007(5) 0.000(5) -0.018(3)
C6 0.065(5) 0.035(4) 0.173(9) 0.046(5) 0.064(6) 0.010(4)
C7 0.047(4) 0.029(3) 0.090(5) 0.020(3) 0.026(3) -0.002(3)
C8 0.030(3) 0.036(4) 0.109(6) 0.028(4) -0.006(3) -0.020(3)
C9 0.041(4) 0.049(4) 0.090(5) 0.039(4) 0.000(3) -0.014(3)
C10 0.042(3) 0.035(3) 0.050(3) 0.009(2) 0.004(2) -0.008(2)
C11 0.029(3) 0.019(2) 0.044(3) 0.007(2) -0.002(2) -0.005(2)
C12 0.081(5) 0.035(3) 0.056(4) -0.007(3) -0.006(3) -0.027(3)
C13 0.066(5) 0.037(4) 0.126(7) -0.025(4) -0.017(5) -0.026(3)
C14 0.030(3) 0.015(2) 0.029(2) 0.0031(18) 0.0013(19) -0.0009(19)
C15 0.026(3) 0.019(2) 0.036(3) -0.0017(19) 0.004(2) 0.0001(19)
C16 0.037(3) 0.023(3) 0.026(2) -0.0005(18) 0.0058(19) 0.005(2)
C17 0.036(3) 0.034(3) 0.041(3) 0.004(2) 0.001(2) 0.011(2)
C18 0.059(4) 0.048(4) 0.053(4) 0.024(3) 0.013(3) 0.022(3)
C19 0.079(5) 0.046(4) 0.076(4) 0.029(3) 0.025(4) 0.040(4)
C20 0.124(7) 0.058(4) 0.054(4) -0.005(3) 0.025(4) 0.053(5)
C21 0.117(6) 0.042(4) 0.038(3) 0.004(3) 0.020(3) 0.040(4)
C22 0.062(4) 0.034(4) 0.101(6) 0.009(4) 0.002(4) 0.025(3)
C23 0.094(6) 0.067(5) 0.078(5) -0.023(4) 0.011(4) 0.045(4)
C24 0.079(5) 0.042(4) 0.060(4) -0.004(3) 0.008(3) 0.026(3)
C25 0.030(3) 0.029(3) 0.044(3) 0.002(2) 0.011(2) 0.009(2)
C26 0.070(5) 0.055(4) 0.053(4) 0.002(3) 0.001(3) 0.035(3)
C27 0.084(6) 0.063(5) 0.080(5) 0.017(4) -0.006(4) 0.041(4)
C28 0.027(3) 0.020(2) 0.044(3) 0.002(2) 0.006(2) -0.002(2)
C29 0.044(3) 0.057(4) 0.024(2) 0.003(2) 0.000(2) -0.024(3)
C30 0.057(4) 0.066(4) 0.027(3) -0.003(3) -0.004(2) -0.029(3)
C31 0.041(3) 0.046(3) 0.022(2) 0.000(2) -0.001(2) -0.008(2)
C32 0.046(3) 0.043(3) 0.021(2) 0.006(2) 0.004(2) -0.015(2)
C33 0.045(3) 0.028(3) 0.025(2) -0.0015(19) -0.001(2) -0.010(2)
C34 0.056(4) 0.060(4) 0.021(2) 0.004(2) -0.005(2) -0.020(3)
C35 0.056(4) 0.061(4) 0.020(2) -0.001(2) 0.000(2) -0.003(3)
C36 0.051(3) 0.044(3) 0.021(2) 0.000(2) 0.005(2) -0.008(3)
C37 0.116(6) 0.047(4) 0.028(3) 0.008(3) 0.003(3) -0.031(4)
C38 0.105(5) 0.031(3) 0.025(3) -0.001(2) 0.003(3) -0.022(3)
C39 0.042(3) 0.033(3) 0.026(2) -0.002(2) 0.005(2) -0.016(2)
C40 0.045(3) 0.043(3) 0.031(3) -0.004(2) 0.008(2) -0.017(3)
C41 0.019(2) 0.020(2) 0.026(2) -0.0020(18) 0.0053(17) -0.0036(18)
C42 0.041(3) 0.023(3) 0.037(3) 0.000(2) 0.004(2) -0.011(2)
C43 0.212(11) 0.063(5) 0.046(4) -0.005(3) 0.001(5) -0.083(6)
C44 0.153(7) 0.081(5) 0.107(6) -0.030(5) -0.003(5) -0.069(5)
C45 0.080(5) 0.040(4) 0.111(6) -0.004(4) 0.012(4) -0.040(4)
C46 0.113(7) 0.048(4) 0.090(6) 0.019(4) 0.024(5) -0.045(4)
C47 0.100(6) 0.044(4) 0.047(3) 0.004(3) 0.010(3) -0.041(4)
C48 0.058(4) 0.050(4) 0.144(7) 0.041(5) -0.010(5) -0.030(4)
C49 0.050(5) 0.074(6) 0.147(8) 0.068(6) -0.011(5) -0.031(4)
C50 0.040(4) 0.059(4) 0.084(5) 0.042(4) -0.006(3) -0.019(3)
C51 0.041(3) 0.017(3) 0.063(4) 0.009(2) -0.006(3) -0.004(2)
C52 0.060(4) 0.036(4) 0.095(5) -0.020(3) -0.008(4) -0.027(3)
C53 0.063(5) 0.035(4) 0.204(11) -0.039(5) -0.037(6) -0.011(4)
C54 0.025(2) 0.016(2) 0.034(3) 0.0015(18) -0.0007(19) -0.0049(19)
C55 0.039(3) 0.038(3) 0.026(2) 0.003(2) 0.005(2) -0.014(2)
C56 0.042(3) 0.045(3) 0.021(2) -0.002(2) 0.005(2) -0.021(2)
C57 0.040(3) 0.038(3) 0.019(2) 0.0029(19) 0.0006(19) -0.007(2)
C58 0.050(3) 0.042(3) 0.026(2) 0.007(2) 0.004(2) -0.020(3)
C59 0.043(3) 0.031(3) 0.020(2) 0.0015(19) 0.003(2) -0.011(2)
C60 0.038(3) 0.045(3) 0.022(2) -0.001(2) 0.0040(19) -0.014(2)
N1 0.062(7) 0.034(8) 0.105(15) 0.013(7) -0.020(6) -0.026(6)
N2 0.054(6) 0.043(8) 0.059(9) 0.026(7) -0.010(6) -0.032(5)
N1A 0.067(9) 0.048(13) 0.014(8) 0.010(6) 0.001(5) -0.025(8)
N2A 0.047(9) 0.028(11) 0.016(7) 0.007(6) 0.012(5) 0.008(7)
N3 0.127(6) 0.074(5) 0.084(5) 0.023(4) 0.047(4) 0.075(4)
N4 0.061(4) 0.049(4) 0.140(7) -0.004(4) -0.020(4) 0.027(3)
N5 0.029(2) 0.028(2) 0.0217(18) 0.0016(15) 0.0029(15) -0.0011(17)
N6 0.037(2) 0.026(2) 0.0234(19) -0.0003(15) 0.0042(16) -0.0034(17)
N7 0.035(6) 0.022(6) 0.016(6) 0.003(4) 0.005(4) -0.014(4)
N8 0.037(6) 0.023(7) 0.016(6) -0.005(4) 0.009(4) -0.003(4)
N7A 0.150(9) 0.098(9) 0.111(8) -0.006(7) -0.007(7) -0.060(7)
N8A 0.092(6) 0.060(6) 0.077(6) 0.009(5) 0.004(5) -0.039(5)
N9 0.034(2) 0.025(2) 0.0187(18) -0.0001(15) 0.0034(15) -0.0035(17)
O1 0.053(2) 0.034(2) 0.0337(19) 0.0038(15) 0.0022(16) -0.0162(17)
O2 0.039(2) 0.0297(19) 0.0355(19) -0.0003(14) 0.0046(15) -0.0073(15)
O3 0.038(2) 0.0311(19) 0.0309(18) -0.0023(14) 0.0031(14) -0.0152(15)
O4 0.049(2) 0.0251(19) 0.0322(18) -0.0002(14) 0.0083(15) -0.0113(16)
O5 0.109(10) 0.078(6) 0.056(4) -0.016(3) 0.034(4) -0.048(6)
O5A 0.077(19) 0.072(17) 0.072(17) -0.002(9) -0.003(10) -0.003(10)
O6 0.055(2) 0.0276(19) 0.0339(19) 0.0040(14) 0.0014(16) 0.0160(17)
O7 0.036(2) 0.0300(19) 0.0378(19) -0.0050(15) 0.0057(15) 0.0096(15)
O8 0.116(5) 0.097(5) 0.094(5) -0.011(4) -0.007(4) 0.018(4)
O8A 0.103(4) 0.102(4) 0.102(4) 0.0006(10) 0.0088(11) 0.0012(10)
O9 0.048(2) 0.031(2) 0.040(2) -0.0034(15) 0.0086(16) 0.0140(17)
O10 0.051(2) 0.0276(19) 0.0365(19) 0.0057(15) 0.0081(16) 0.0118(16)
O11 0.043(2) 0.0257(18) 0.0332(18) 0.0053(14) -0.0003(15) -0.0153(15)
O12 0.047(2) 0.0278(19) 0.0298(18) -0.0051(14) 0.0073(15) -0.0184(16)
O13 0.136(9) 0.084(7) 0.094(6) -0.033(5) 0.059(6) -0.045(6)
O13A 0.099(12) 0.077(10) 0.066(9) 0.002(6) -0.003(7) -0.051(8)
O14 0.043(2) 0.0273(18) 0.0300(17) -0.0035(14) 0.0050(15) -0.0123(15)
O15 0.038(2) 0.0308(19) 0.0306(17) 0.0004(14) 0.0017(14) -0.0145(15)

loop_
_atom_type_symbol
_atom_type_description
_atom_type_scat_dispersion_real
_atom_type_scat_dispersion_imag
_atom_type_scat_source
C C 0.0033 0.0016 'International Tables Vol C Tables 4.2.6.8 and 6.1.1.4'
H H 0.0000 0.0000 'International Tables Vol C Tables 4.2.6.8 and 6.1.1.4'
N N 0.0061 0.0033 'International Tables Vol C Tables 4.2.6.8 and 6.1.1.4'
O O 0.0106 0.0060 'International Tables Vol C Tables 4.2.6.8 and 6.1.1.4'
Zn Zn 0.2839 1.4301 'International Tables Vol C Tables 4.2.6.8 and 6.1.1.4'

loop_
_geom_angle_atom_site_label_1
_geom_angle_atom_site_label_2
_geom_angle_atom_site_label_3
_geom_angle
_geom_angle_site_symmetry_1
_geom_angle_site_symmetry_3
O10 Zn1 N6 97.46(15) 3_545 6_565
O10 Zn1 O7 164.12(13) 3_545 .
N6 Zn1 O7 98.41(14) 6_565 .
O10 Zn1 O4 87.55(14) 3_545 3_445
N6 Zn1 O4 103.54(14) 6_565 3_445
O7 Zn1 O4 89.34(14) . 3_445
O10 Zn1 O2 90.60(15) 3_545 .
N6 Zn1 O2 102.47(14) 6_565 .
O7 Zn1 O2 85.39(14) . .
O4 Zn1 O2 153.95(13) 3_445 .
O10 Zn1 Zn2 81.79(10) 3_545 .
N6 Zn1 Zn2 178.61(12) 6_565 .
O7 Zn1 Zn2 82.34(10) . .
O4 Zn1 Zn2 77.62(9) 3_445 .
O2 Zn1 Zn2 76.40(9) . .
O1 Zn2 O3 162.50(13) . 3_445
O1 Zn2 N5 99.77(15) . .
O3 Zn2 N5 97.65(14) 3_445 .
O1 Zn2 O9 90.16(15) . 3_545
O3 Zn2 O9 87.82(15) 3_445 3_545
N5 Zn2 O9 102.01(15) . 3_545
O1 Zn2 O6 85.33(15) . .
O3 Zn2 O6 88.49(15) 3_445 .
N5 Zn2 O6 105.37(14) . .
O9 Zn2 O6 152.62(14) 3_545 .
O1 Zn2 Zn1 81.84(10) . .
O3 Zn2 Zn1 80.79(9) 3_445 .
N5 Zn2 Zn1 177.78(11) . .
O9 Zn2 Zn1 76.40(10) 3_545 .
O6 Zn2 Zn1 76.23(9) . .
O15 Zn3 O11 163.66(13) 3 .
O15 Zn3 N9 97.61(14) 3 .
O11 Zn3 N9 98.65(14) . .
O15 Zn3 O14 87.94(14) 3 4
O11 Zn3 O14 90.10(14) . 4
N9 Zn3 O14 102.51(14) . 4
O15 Zn3 O12 89.15(14) 3 2_655
O11 Zn3 O12 85.27(14) . 2_655
N9 Zn3 O12 104.42(14) . 2_655
O14 Zn3 O12 153.06(12) 4 2_655
O15 Zn3 Zn3 80.09(9) 3 2_655
O11 Zn3 Zn3 83.63(9) . 2_655
N9 Zn3 Zn3 177.65(11) . 2_655
O14 Zn3 Zn3 77.96(9) 4 2_655
O12 Zn3 Zn3 75.16(9) 2_655 2_655
O2 C1 O1 126.0(4) . .
O2 C1 C2 117.7(4) . .
O1 C1 C2 116.3(4) . .
C3 C2 C7 118.9(6) . .
C3 C2 C1 119.9(5) . .
C7 C2 C1 121.2(5) . .
C4 C3 C2 120.0(8) . .
C4 C3 H3 120.0 . .
C2 C3 H3 120.0 . .
C5 C4 C3 121.7(9) . .
C5 C4 H4 119.2 . .
C3 C4 H4 119.2 . .
C6 C5 C4 118.3(7) . .
C6 C5 N1 101.2(11) . .
C4 C5 N1 140.4(12) . .
C6 C5 N1A 144.7(11) . .
C4 C5 N1A 97.1(11) . .
N1 C5 N1A 43.5(7) . .
C5 C6 C7 123.0(8) . .
C5 C6 H6 118.5 . .
C7 C6 H6 118.5 . .
C2 C7 C6 118.1(7) . .
C2 C7 H7 121.0 . .
C6 C7 H7 121.0 . .
C13 C8 C9 120.2(6) . .
C13 C8 N2 132.8(10) . .
C9 C8 N2 107.0(9) . .
C13 C8 N2A 98.8(9) . .
C9 C8 N2A 141.0(9) . .
N2 C8 N2A 34.1(5) . .
C10 C9 C8 119.3(6) . .
C10 C9 H9 120.3 . .
C8 C9 H9 120.3 . .
C9 C10 C11 121.0(6) . .
C9 C10 H10 119.5 . .
C11 C10 H10 119.5 . .
C12 C11 C10 119.8(5) . .
C12 C11 C14 119.8(5) . .
C10 C11 C14 120.2(4) . .
C11 C12 C13 117.4(6) . .
C11 C12 H12 121.3 . .
C13 C12 H12 121.3 . .
C8 C13 C12 122.2(7) . .
C8 C13 H13 118.9 . .
C12 C13 H13 118.9 . .
O4 C14 O3 126.2(4) . .
O4 C14 C11 117.9(4) . .
O3 C14 C11 115.8(4) . .
O7 C15 O6 124.7(4) . .
O7 C15 C16 117.7(4) . .
O6 C15 C16 117.6(4) . .
C21 C16 C17 118.3(5) . .
C21 C16 C15 120.9(4) . .
C17 C16 C15 120.9(4) . .
C18 C17 C16 120.6(5) . .
C18 C17 H17 119.7 . .
C16 C17 H17 119.7 . .
C17 C18 C19 120.2(5) . .
C17 C18 H18 119.9 . .
C19 C18 H18 119.9 . .
C20 C19 C18 119.4(5) . .
C20 C19 N3 124.1(6) . .
C18 C19 N3 116.4(6) . .
C21 C20 C19 119.8(6) . .
C21 C20 H20 120.1 . .
C19 C20 H20 120.1 . .
C20 C21 C16 121.6(6) . .
C20 C21 H21 119.2 . .
C16 C21 H21 119.2 . .
C27 C22 C23 121.6(6) . .
C27 C22 N4 115.6(7) . .
C23 C22 N4 122.8(7) . .
C24 C23 C22 118.1(6) . .
C24 C23 H23 120.9 . .
C22 C23 H23 120.9 . .
C25 C24 C23 120.7(6) . .
C25 C24 H24 119.6 . .
C23 C24 H24 119.6 . .
C24 C25 C26 119.3(5) . .
C24 C25 C28 120.5(5) . .
C26 C25 C28 120.1(5) . .
C27 C26 C25 121.0(6) . .
C27 C26 H26 119.5 . .
C25 C26 H26 119.5 . .
C22 C27 C26 119.1(7) . .
C22 C27 H27 120.5 . .
C26 C27 H27 120.5 . .
O9 C28 O10 125.5(5) . .
O9 C28 C25 117.0(4) . .
O10 C28 C25 117.4(4) . .
N5 C29 C30 123.3(5) . .
N5 C29 H29 118.3 . .
C30 C29 H29 118.3 . .
C29 C30 C31 119.9(5) . .
C29 C30 H30 120.0 . .
C31 C30 H30 120.0 . .
C32 C31 C30 116.9(4) . .
C32 C31 C34 122.8(5) . .
C30 C31 C34 120.3(5) . .
C33 C32 C31 119.6(4) . .
C33 C32 H32 120.2 . .
C31 C32 H32 120.2 . .
N5 C33 C32 123.3(4) . .
N5 C33 H33 118.3 . .
C32 C33 H33 118.3 . .
C35 C34 C31 125.1(5) . .
C35 C34 H34 117.5 . .
C31 C34 H34 117.5 . .
C34 C35 C36 124.3(5) . .
C34 C35 H35 117.9 . .
C36 C35 H35 117.9 . .
C40 C36 C37 117.2(4) . .
C40 C36 C35 119.3(5) . .
C37 C36 C35 123.4(5) . .
C38 C37 C36 120.1(5) . .
C38 C37 H37 120.0 . .
C36 C37 H37 120.0 . .
N6 C38 C37 121.6(5) . .
N6 C38 H38 119.2 . .
C37 C38 H38 119.2 . .
N6 C39 C40 123.0(4) . .
N6 C39 H39 118.5 . .
C40 C39 H39 118.5 . .
C39 C40 C36 119.9(5) . .
C39 C40 H40 120.1 . .
C36 C40 H40 120.1 . .
O12 C41 O11 125.3(4) . .
O12 C41 C42 118.1(4) . .
O11 C41 C42 116.6(4) . .
C47 C42 C43 116.3(5) . .
C47 C42 C41 123.0(5) . .
C43 C42 C41 120.5(5) . .
C44 C43 C42 120.2(7) . .
C44 C43 H43 119.9 . .
C42 C43 H43 119.9 . .
C45 C44 C43 120.2(8) . .
C45 C44 H44 119.9 . .
C43 C44 H44 119.9 . .
C46 C45 C44 119.9(6) . .
C46 C45 N7 99.9(8) . .
C44 C45 N7 139.6(9) . .
C46 C45 N7A 132.4(9) . .
C44 C45 N7A 107.7(9) . .
N7 C45 N7A 33.0(6) . .
C45 C46 C47 119.7(7) . .
C45 C46 H46 120.2 . .
C47 C46 H46 120.2 . .
C42 C47 C46 123.3(6) . .
C42 C47 H47 118.3 . .
C46 C47 H47 118.3 . .
C49 C48 N8 105.4(10) . .
C49 C48 C53 119.0(7) . .
N8 C48 C53 135.6(10) . .
C49 C48 N8A 149.7(9) . .
N8 C48 N8A 44.7(6) . .
C53 C48 N8A 91.0(9) . .
C48 C49 C50 125.6(9) . .
C48 C49 H49 117.2 . .
C50 C49 H49 117.2 . .
C49 C50 C51 117.5(8) . .
C49 C50 H50 121.3 . .
C51 C50 H50 121.3 . .
C52 C51 C50 120.1(6) . .
C52 C51 C54 121.3(5) . .
C50 C51 C54 118.5(5) . .
C51 C52 C53 119.5(8) . .
C51 C52 H52 120.3 . .
C53 C52 H52 120.3 . .
C52 C53 C48 118.4(8) . .
C52 C53 H53 120.8 . .
C48 C53 H53 120.8 . .
O14 C54 O15 125.9(4) . .
O14 C54 C51 118.0(4) . .
O15 C54 C51 116.1(4) . .
N9 C55 C56 122.8(4) . .
N9 C55 H55 118.6 . .
C56 C55 H55 118.6 . .
C55 C56 C57 119.9(4) . .
C55 C56 H56 120.0 . .
C57 C56 H56 120.0 . .
C56 C57 C58 116.9(4) . .
C56 C57 C60 120.7(4) . .
C58 C57 C60 122.4(4) . .
C59 C58 C57 119.6(4) . .
C59 C58 H58 120.2 . .
C57 C58 H58 120.2 . .
N9 C59 C58 123.0(4) . .
N9 C59 H59 118.5 . .
C58 C59 H59 118.5 . .
C60 C60 C57 125.8(6) 5_675 .
C60 C60 H60 117.1 5_675 .
C57 C60 H60 117.1 . .
N2 N1 C5 113.1(19) . .
N1 N2 O5 125(2) . .
N1 N2 C8 111(2) . .
O5 N2 C8 123.8(12) . .
O5A N1A N2A 120(4) . .
O5A N1A C5 130(3) . .
N2A N1A C5 97.4(16) . .
N1A N2A C8 108(2) . .
N4 N3 C19 121.4(7) . .
N4 N3 O8 119.8(7) . .
C19 N3 O8 108.2(7) . .
N3 N4 C22 121.5(8) . .
N3 N4 O8A 124.0(8) . .
C22 N4 O8A 108.6(8) . .
C29 N5 C33 116.9(4) . .
C29 N5 Zn2 122.1(3) . .
C33 N5 Zn2 121.0(3) . .
C39 N6 C38 118.1(4) . .
C39 N6 Zn1 120.8(3) . 6_566
C38 N6 Zn1 121.1(3) . 6_566
N8 N7 C45 113.3(12) . .
O13 N8 N7 119.4(16) . .
O13 N8 C48 132.9(13) . .
N7 N8 C48 105.6(12) . .
N8A N7A O13A 131.6(16) . .
N8A N7A C45 108.9(14) . .
O13A N7A C45 119.4(13) . .
N7A N8A C48 104.4(12) . .
C59 N9 C55 117.7(4) . .
C59 N9 Zn3 120.6(3) . .
C55 N9 Zn3 121.7(3) . .
C1 O1 Zn2 124.4(3) . .
C1 O2 Zn1 129.4(3) . .
C14 O3 Zn2 126.0(3) . 3
C14 O4 Zn1 128.1(3) . 3
C15 O6 Zn2 130.7(3) . .
C15 O7 Zn1 123.9(3) . .
C28 O9 Zn2 130.7(3) . 3_455
C28 O10 Zn1 124.2(3) . 3_455
C41 O11 Zn3 122.0(3) . .
C41 O12 Zn3 131.0(3) . 2_655
C54 O14 Zn3 127.4(3) . 4_545
C54 O15 Zn3 127.0(3) . 3_445

loop_
_geom_bond_atom_site_label_1
_geom_bond_atom_site_label_2
_geom_bond_distance
_geom_bond_site_symmetry_2
Zn1 O10 2.018(3) 3_545
Zn1 N6 2.028(4) 6_565
Zn1 O7 2.030(3) .
Zn1 O4 2.060(3) 3_445
Zn1 O2 2.075(3) .
Zn1 Zn2 2.9768(9) .
Zn2 O1 2.003(3) .
Zn2 O3 2.011(3) 3_445
Zn2 N5 2.023(4) .
Zn2 O9 2.052(3) 3_545
Zn2 O6 2.071(3) .
Zn3 O15 2.004(3) 3
Zn3 O11 2.018(3) .
Zn3 N9 2.032(3) .
Zn3 O14 2.065(3) 4
Zn3 O12 2.106(3) 2_655
Zn3 Zn3 2.9809(11) 2_655
C1 O2 1.235(5) .
C1 O1 1.254(5) .
C1 C2 1.486(7) .
C2 C3 1.393(9) .
C2 C7 1.397(8) .
C3 C4 1.384(11) .
C3 H3 0.9500 .
C4 C5 1.360(14) .
C4 H4 0.9500 .
C5 C6 1.354(13) .
C5 N1 1.45(2) .
C5 N1A 1.58(2) .
C6 C7 1.400(10) .
C6 H6 0.9500 .
C7 H7 0.9500 .
C8 C13 1.333(11) .
C8 C9 1.385(10) .
C8 N2 1.477(18) .
C8 N2A 1.49(3) .
C9 C10 1.377(8) .
C9 H9 0.9500 .
C10 C11 1.386(7) .
C10 H10 0.9500 .
C11 C12 1.385(7) .
C11 C14 1.504(6) .
C12 C13 1.421(9) .
C12 H12 0.9500 .
C13 H13 0.9500 .
C14 O4 1.247(5) .
C14 O3 1.250(5) .
C15 O7 1.252(5) .
C15 O6 1.260(6) .
C15 C16 1.493(6) .
C16 C21 1.373(7) .
C16 C17 1.389(7) .
C17 C18 1.366(7) .
C17 H17 0.9500 .
C18 C19 1.381(9) .
C18 H18 0.9500 .
C19 C20 1.377(9) .
C19 N3 1.417(8) .
C20 C21 1.364(8) .
C20 H20 0.9500 .
C21 H21 0.9500 .
C22 C27 1.346(10) .
C22 C23 1.399(10) .
C22 N4 1.464(8) .
C23 C24 1.385(9) .
C23 H23 0.9500 .
C24 C25 1.366(8) .
C24 H24 0.9500 .
C25 C26 1.383(8) .
C25 C28 1.495(7) .
C26 C27 1.376(9) .
C26 H26 0.9500 .
C27 H27 0.9500 .
C28 O9 1.238(6) .
C28 O10 1.256(6) .
C29 N5 1.341(6) .
C29 C30 1.365(7) .
C29 H29 0.9500 .
C30 C31 1.392(7) .
C30 H30 0.9500 .
C31 C32 1.390(7) .
C31 C34 1.472(6) .
C32 C33 1.372(6) .
C32 H32 0.9500 .
C33 N5 1.343(6) .
C33 H33 0.9500 .
C34 C35 1.322(8) .
C34 H34 0.9500 .
C35 C36 1.462(7) .
C35 H35 0.9500 .
C36 C40 1.382(7) .
C36 C37 1.386(8) .
C37 C38 1.377(7) .
C37 H37 0.9500 .
C38 N6 1.356(6) .
C38 H38 0.9500 .
C39 N6 1.323(6) .
C39 C40 1.375(7) .
C39 H39 0.9500 .
C40 H40 0.9500 .
C41 O12 1.240(5) .
C41 O11 1.279(5) .
C41 C42 1.483(6) .
C42 C47 1.328(7) .
C42 C43 1.391(8) .
C43 C44 1.378(10) .
C43 H43 0.9500 .
C44 C45 1.348(12) .
C44 H44 0.9500 .
C45 C46 1.317(11) .
C45 N7 1.507(19) .
C45 N7A 1.523(16) .
C46 C47 1.375(9) .
C46 H46 0.9500 .
C47 H47 0.9500 .
C48 C49 1.258(13) .
C48 N8 1.435(16) .
C48 C53 1.462(14) .
C48 N8A 1.554(15) .
C49 C50 1.385(9) .
C49 H49 0.9500 .
C50 C51 1.407(8) .
C50 H50 0.9500 .
C51 C52 1.382(8) .
C51 C54 1.504(7) .
C52 C53 1.399(10) .
C52 H52 0.9500 .
C53 H53 0.9500 .
C54 O14 1.245(5) .
C54 O15 1.252(5) .
C55 N9 1.344(6) .
C55 C56 1.379(6) .
C55 H55 0.9500 .
C56 C57 1.391(7) .
C56 H56 0.9500 .
C57 C58 1.396(7) .
C57 C60 1.460(6) .
C58 C59 1.387(6) .
C58 H58 0.9500 .
C59 N9 1.332(6) .
C59 H59 0.9500 .
C60 C60 1.319(9) 5_675
C60 H60 0.9500 .
N1 N2 1.22(3) .
N2 O5 1.372(19) .
N1A O5A 1.26(4) .
N1A N2A 1.29(4) .
N3 N4 1.143(9) .
N3 O8 1.626(13) .
N4 O8A 1.508(15) .
N6 Zn1 2.028(4) 6_566
N7 N8 1.32(3) .
N8 O13 1.306(14) .
N7A N8A 1.18(2) .
N7A O13A 1.45(2) .
O3 Zn2 2.011(3) 3
O4 Zn1 2.060(3) 3
O9 Zn2 2.052(3) 3_455
O10 Zn1 2.018(3) 3_455
O12 Zn3 2.106(3) 2_655
O14 Zn3 2.065(3) 4_545
O15 Zn3 2.004(3) 3_445

loop_
_geom_torsion_atom_site_label_1
_geom_torsion_atom_site_label_2
_geom_torsion_atom_site_label_3
_geom_torsion_atom_site_label_4
_geom_torsion
_geom_torsion_site_symmetry_1
_geom_torsion_site_symmetry_4
O10 Zn1 Zn2 O1 85.83(16) 3_545 .
N6 Zn1 Zn2 O1 29(5) 6_565 .
O7 Zn1 Zn2 O1 -93.88(15) . .
O4 Zn1 Zn2 O1 175.11(15) 3_445 .
O2 Zn1 Zn2 O1 -6.80(15) . .
O10 Zn1 Zn2 O3 -96.30(15) 3_545 3_445
N6 Zn1 Zn2 O3 -154(5) 6_565 3_445
O7 Zn1 Zn2 O3 83.99(15) . 3_445
O4 Zn1 Zn2 O3 -7.02(14) 3_445 3_445
O2 Zn1 Zn2 O3 171.08(14) . 3_445
O10 Zn1 Zn2 N5 -51(3) 3_545 .
N6 Zn1 Zn2 N5 -108(5) 6_565 .
O7 Zn1 Zn2 N5 130(3) . .
O4 Zn1 Zn2 N5 39(3) 3_445 .
O2 Zn1 Zn2 N5 -143(3) . .
O10 Zn1 Zn2 O9 -6.32(15) 3_545 3_545
N6 Zn1 Zn2 O9 -64(5) 6_565 3_545
O7 Zn1 Zn2 O9 173.97(15) . 3_545
O4 Zn1 Zn2 O9 82.96(15) 3_445 3_545
O2 Zn1 Zn2 O9 -98.95(15) . 3_545
O10 Zn1 Zn2 O6 172.99(15) 3_545 .
N6 Zn1 Zn2 O6 116(5) 6_565 .
O7 Zn1 Zn2 O6 -6.72(15) . .
O4 Zn1 Zn2 O6 -97.73(15) 3_445 .
O2 Zn1 Zn2 O6 80.37(15) . .
O2 C1 C2 C3 172.0(6) . .
O1 C1 C2 C3 -5.3(8) . .
O2 C1 C2 C7 -7.8(7) . .
O1 C1 C2 C7 174.9(5) . .
C7 C2 C3 C4 4.4(11) . .
C1 C2 C3 C4 -175.4(7) . .
C2 C3 C4 C5 -4.8(14) . .
C3 C4 C5 C6 1.4(15) . .
C3 C4 C5 N1 -173.4(12) . .
C3 C4 C5 N1A -178.2(10) . .
C4 C5 C6 C7 2.5(13) . .
N1 C5 C6 C7 179.1(8) . .
N1A C5 C6 C7 -178.2(12) . .
C3 C2 C7 C6 -0.7(9) . .
C1 C2 C7 C6 179.1(5) . .
C5 C6 C7 C2 -2.9(11) . .
C13 C8 C9 C10 -2.5(10) . .
N2 C8 C9 C10 177.7(7) . .
N2A C8 C9 C10 174.5(10) . .
C8 C9 C10 C11 2.1(9) . .
C9 C10 C11 C12 -1.6(9) . .
C9 C10 C11 C14 -176.7(5) . .
C10 C11 C12 C13 1.3(9) . .
C14 C11 C12 C13 176.4(5) . .
C9 C8 C13 C12 2.3(11) . .
N2 C8 C13 C12 -177.9(9) . .
N2A C8 C13 C12 -175.8(8) . .
C11 C12 C13 C8 -1.7(11) . .
C12 C11 C14 O4 8.7(7) . .
C10 C11 C14 O4 -176.2(5) . .
C12 C11 C14 O3 -170.1(5) . .
C10 C11 C14 O3 5.0(7) . .
O7 C15 C16 C21 172.4(6) . .
O6 C15 C16 C21 -8.7(8) . .
O7 C15 C16 C17 -6.1(7) . .
O6 C15 C16 C17 172.8(5) . .
C21 C16 C17 C18 3.5(9) . .
C15 C16 C17 C18 -178.1(5) . .
C16 C17 C18 C19 -1.7(9) . .
C17 C18 C19 C20 -1.7(11) . .
C17 C18 C19 N3 -179.8(7) . .
C18 C19 C20 C21 3.2(13) . .
N3 C19 C20 C21 -178.8(8) . .
C19 C20 C21 C16 -1.4(13) . .
C17 C16 C21 C20 -1.9(11) . .
C15 C16 C21 C20 179.6(7) . .
C27 C22 C23 C24 -4.1(13) . .
N4 C22 C23 C24 176.4(7) . .
C22 C23 C24 C25 1.0(12) . .
C23 C24 C25 C26 1.1(10) . .
C23 C24 C25 C28 -176.9(6) . .
C24 C25 C26 C27 -0.3(10) . .
C28 C25 C26 C27 177.8(6) . .
C23 C22 C27 C26 5.0(13) . .
N4 C22 C27 C26 -175.5(7) . .
C25 C26 C27 C22 -2.8(12) . .
C24 C25 C28 O9 164.3(5) . .
C26 C25 C28 O9 -13.8(8) . .
C24 C25 C28 O10 -13.5(8) . .
C26 C25 C28 O10 168.5(5) . .
N5 C29 C30 C31 -1.2(10) . .
C29 C30 C31 C32 1.0(9) . .
C29 C30 C31 C34 -178.1(6) . .
C30 C31 C32 C33 -0.4(8) . .
C34 C31 C32 C33 178.7(5) . .
C31 C32 C33 N5 0.0(8) . .
C32 C31 C34 C35 1.8(10) . .
C30 C31 C34 C35 -179.1(6) . .
C31 C34 C35 C36 177.7(5) . .
C34 C35 C36 C40 -159.1(6) . .
C34 C35 C36 C37 24.3(10) . .
C40 C36 C37 C38 4.7(10) . .
C35 C36 C37 C38 -178.7(6) . .
C36 C37 C38 N6 -4.9(11) . .
N6 C39 C40 C36 1.3(9) . .
C37 C36 C40 C39 -3.0(9) . .
C35 C36 C40 C39 -179.8(5) . .
O12 C41 C42 C47 9.5(8) . .
O11 C41 C42 C47 -171.2(6) . .
O12 C41 C42 C43 -164.9(7) . .
O11 C41 C42 C43 14.4(9) . .
C47 C42 C43 C44 0.5(14) . .
C41 C42 C43 C44 175.3(9) . .
C42 C43 C44 C45 5.2(17) . .
C43 C44 C45 C46 -8.1(17) . .
C43 C44 C45 N7 -177.9(13) . .
C43 C44 C45 N7A 172.0(12) . .
C44 C45 C46 C47 5.1(15) . .
N7 C45 C46 C47 178.4(9) . .
N7A C45 C46 C47 -175.1(12) . .
C43 C42 C47 C46 -3.6(12) . .
C41 C42 C47 C46 -178.3(7) . .
C45 C46 C47 C42 0.9(14) . .
N8 C48 C49 C50 -177.4(8) . .
C53 C48 C49 C50 1.9(14) . .
N8A C48 C49 C50 -168.7(14) . .
C48 C49 C50 C51 -1.6(12) . .
C49 C50 C51 C52 -0.7(9) . .
C49 C50 C51 C54 176.8(6) . .
C50 C51 C52 C53 2.3(10) . .
C54 C51 C52 C53 -175.1(6) . .
C51 C52 C53 C48 -2.0(11) . .
C49 C48 C53 C52 -0.1(13) . .
N8 C48 C53 C52 179.0(10) . .
N8A C48 C53 C52 175.2(8) . .
C52 C51 C54 O14 -4.8(8) . .
C50 C51 C54 O14 177.7(5) . .
C52 C51 C54 O15 173.8(5) . .
C50 C51 C54 O15 -3.7(7) . .
N9 C55 C56 C57 -0.2(8) . .
C55 C56 C57 C58 1.9(8) . .
C55 C56 C57 C60 -178.8(5) . .
C56 C57 C58 C59 -1.8(8) . .
C60 C57 C58 C59 178.8(5) . .
C57 C58 C59 N9 0.2(8) . .
C56 C57 C60 C60 -171.6(7) . 5_675
C58 C57 C60 C60 7.7(11) . 5_675
C6 C5 N1 N2 168.8(11) . .
C4 C5 N1 N2 -16(2) . .
N1A C5 N1 N2 -9.0(10) . .
C5 N1 N2 O5 3(2) . .
C5 N1 N2 C8 173.4(8) . .
C13 C8 N2 N1 6.7(17) . .
C9 C8 N2 N1 -173.5(11) . .
N2A C8 N2 N1 3.0(13) . .
C13 C8 N2 O5 176.8(12) . .
C9 C8 N2 O5 -3.5(16) . .
N2A C8 N2 O5 173(2) . .
C6 C5 N1A O5A -143(5) . .
C4 C5 N1A O5A 36(5) . .
N1 C5 N1A O5A -139(5) . .
C6 C5 N1A N2A -3(2) . .
C4 C5 N1A N2A 176.7(10) . .
N1 C5 N1A N2A 1.2(11) . .
O5A N1A N2A C8 -34(4) . .
C5 N1A N2A C8 -179.1(8) . .
C13 C8 N2A N1A 170.9(10) . .
C9 C8 N2A N1A -6.5(17) . .
N2 C8 N2A N1A -11.9(11) . .
C20 C19 N3 N4 10.1(14) . .
C18 C19 N3 N4 -171.9(9) . .
C20 C19 N3 O8 -134.3(9) . .
C18 C19 N3 O8 43.7(10) . .
C19 N3 N4 C22 179.3(7) . .
O8 N3 N4 C22 -40.2(13) . .
C19 N3 N4 O8A -30.8(15) . .
O8 N3 N4 O8A 109.6(10) . .
C27 C22 N4 N3 -177.8(9) . .
C23 C22 N4 N3 1.7(13) . .
C27 C22 N4 O8A 28.3(10) . .
C23 C22 N4 O8A -152.2(9) . .
C30 C29 N5 C33 0.8(8) . .
C30 C29 N5 Zn2 178.6(5) . .
C32 C33 N5 C29 -0.2(8) . .
C32 C33 N5 Zn2 -178.0(4) . .
O1 Zn2 N5 C29 2.5(4) . .
O3 Zn2 N5 C29 -175.9(4) 3_445 .
O9 Zn2 N5 C29 94.7(4) 3_545 .
O6 Zn2 N5 C29 -85.3(4) . .
Zn1 Zn2 N5 C29 139(3) . .
O1 Zn2 N5 C33 -179.8(4) . .
O3 Zn2 N5 C33 1.8(4) 3_445 .
O9 Zn2 N5 C33 -87.6(4) 3_545 .
O6 Zn2 N5 C33 92.4(4) . .
Zn1 Zn2 N5 C33 -44(3) . .
C40 C39 N6 C38 -1.2(8) . .
C40 C39 N6 Zn1 179.3(4) . 6_566
C37 C38 N6 C39 3.0(9) . .
C37 C38 N6 Zn1 -177.5(5) . 6_566
C46 C45 N7 N8 -169.1(12) . .
C44 C45 N7 N8 2(2) . .
N7A C45 N7 N8 19.8(15) . .
C45 N7 N8 O13 23(2) . .
C45 N7 N8 C48 -171.8(10) . .
C49 C48 N8 O13 -25(2) . .
C53 C48 N8 O13 155.8(16) . .
N8A C48 N8 O13 161(2) . .
C49 C48 N8 N7 172.1(10) . .
C53 C48 N8 N7 -7.0(18) . .
N8A C48 N8 N7 -1.6(10) . .
C46 C45 N7A N8A -11(2) . .
C44 C45 N7A N8A 169.2(13) . .
N7 C45 N7A N8A 1.3(13) . .
C46 C45 N7A O13A 172.4(18) . .
C44 C45 N7A O13A -8(2) . .
N7 C45 N7A O13A -176(3) . .
O13A N7A N8A C48 3(3) . .
C45 N7A N8A C48 -173.0(10) . .
C49 C48 N8A N7A 7(2) . .
N8 C48 N8A N7A 18.6(12) . .
C53 C48 N8A N7A -165.2(12) . .
C58 C59 N9 C55 1.5(7) . .
C58 C59 N9 Zn3 -178.1(4) . .
C56 C55 N9 C59 -1.4(8) . .
C56 C55 N9 Zn3 178.1(4) . .
O15 Zn3 N9 C59 -6.4(4) 3 .
O11 Zn3 N9 C59 175.2(4) . .
O14 Zn3 N9 C59 83.2(4) 4 .
O12 Zn3 N9 C59 -97.5(4) 2_655 .
Zn3 Zn3 N9 C59 -18(3) 2_655 .
O15 Zn3 N9 C55 174.1(4) 3 .
O11 Zn3 N9 C55 -4.3(4) . .
O14 Zn3 N9 C55 -96.3(4) 4 .
O12 Zn3 N9 C55 83.0(4) 2_655 .
Zn3 Zn3 N9 C55 162(3) 2_655 .
O2 C1 O1 Zn2 -17.8(7) . .
C2 C1 O1 Zn2 159.2(3) . .
O3 Zn2 O1 C1 7.3(8) 3_445 .
N5 Zn2 O1 C1 -167.3(4) . .
O9 Zn2 O1 C1 90.5(4) 3_545 .
O6 Zn2 O1 C1 -62.4(4) . .
Zn1 Zn2 O1 C1 14.3(4) . .
O1 C1 O2 Zn1 7.2(7) . .
C2 C1 O2 Zn1 -169.8(3) . .
O10 Zn1 O2 C1 -78.6(4) 3_545 .
N6 Zn1 O2 C1 -176.3(4) 6_565 .
O7 Zn1 O2 C1 86.0(4) . .
O4 Zn1 O2 C1 7.1(6) 3_445 .
Zn2 Zn1 O2 C1 2.8(4) . .
O4 C14 O3 Zn2 -10.5(7) . 3
C11 C14 O3 Zn2 168.2(3) . 3
O3 C14 O4 Zn1 -1.0(7) . 3
C11 C14 O4 Zn1 -179.7(3) . 3
O7 C15 O6 Zn2 7.6(7) . .
C16 C15 O6 Zn2 -171.2(3) . .
O1 Zn2 O6 C15 85.4(4) . .
O3 Zn2 O6 C15 -78.2(4) 3_445 .
N5 Zn2 O6 C15 -175.8(4) . .
O9 Zn2 O6 C15 4.1(6) 3_545 .
Zn1 Zn2 O6 C15 2.6(4) . .
O6 C15 O7 Zn1 -17.9(7) . .
C16 C15 O7 Zn1 160.9(3) . .
O10 Zn1 O7 C15 13.4(8) 3_545 .
N6 Zn1 O7 C15 -164.4(4) 6_565 .
O4 Zn1 O7 C15 92.0(4) 3_445 .
O2 Zn1 O7 C15 -62.5(4) . .
Zn2 Zn1 O7 C15 14.4(4) . .
O10 C28 O9 Zn2 3.2(8) . 3_455
C25 C28 O9 Zn2 -174.3(3) . 3_455
O9 C28 O10 Zn1 -13.2(7) . 3_455
C25 C28 O10 Zn1 164.3(3) . 3_455
O12 C41 O11 Zn3 20.7(6) . .
C42 C41 O11 Zn3 -158.5(3) . .
O15 Zn3 O11 C41 -11.9(7) 3 .
N9 Zn3 O11 C41 162.4(3) . .
O14 Zn3 O11 C41 -94.9(4) 4 .
O12 Zn3 O11 C41 58.6(4) 2_655 .
Zn3 Zn3 O11 C41 -17.0(3) 2_655 .
O11 C41 O12 Zn3 -8.2(7) . 2_655
C42 C41 O12 Zn3 171.0(3) . 2_655
O15 C54 O14 Zn3 1.5(7) . 4_545
C51 C54 O14 Zn3 180.0(3) . 4_545
O14 C54 O15 Zn3 11.9(7) . 3_445
C51 C54 O15 Zn3 -166.5(3) . 3_445
